data_1010525
loop_
_publ_author_name
'Ziegler, G E'

_publ_section_title
;
The Crystal Structure of Sodium Nitrite,Na N O~2~
;
_journal_coden_ASTM PHRVAO
_journal_name_full
;
Physical Review (1,1893-132,1963/141,1966-188,1969)
;
_journal_page_first 1040
_journal_page_last 1047
_journal_volume 38
_journal_year 1931
_chemical_formula_structural 'Na N O2'
_chemical_formula_sum 'N Na O2'
_chemical_name_systematic 'Sodium nitrate(III)'
_space_group_IT_number 44
_symmetry_cell_setting orthorhombic
_symmetry_Int_Tables_number 44
_symmetry_space_group_name_Hall 'I -2 -2'
_symmetry_space_group_name_H-M 'I m 2 m'
_cell_angle_alpha 90
_cell_angle_beta 90
_cell_angle_gamma 90
_cell_formula_units_Z 2
_cell_length_a 3.55
_cell_length_b 5.56
_cell_length_c 5.37
_cell_volume 106.0
_cod_database_code 1010525

loop_
_symmetry_equiv_pos_as_xyz
x,y,z
-x,y,-z
-x,y,z
x,y,-z
1/2+x,1/2+y,1/2+z
1/2-x,1/2+y,1/2-z
1/2-x,1/2+y,1/2+z
1/2+x,1/2+y,1/2-z

loop_
_atom_site_label
_atom_site_type_symbol
_atom_site_symmetry_multiplicity
_atom_site_Wyckoff_symbol
_atom_site_fract_x
_atom_site_fract_y
_atom_site_fract_z
_atom_site_occupancy
_atom_site_attached_hydrogens
_atom_site_calc_flag
Na1 Na1+ 2 a 0. 0.583 0. 1. 0 d
N1 N3+ 2 a 0. 0.083 0. 1. 0 d
O1 O2- 4 c 0. 0. 0.194 1. 0 d

loop_
_atom_type_symbol
_atom_type_oxidation_number
Na1+ 1.000
N3+ 3.000
O2- -2.000
